data_7248017
loop_
_publ_author_name
'Ge, Shuwang'
'Fu, Mingwei'
'Gu, Dihai'
'Wei, Lai'
'Qian, Kun'
'Rui, Qi'
'Ma, Yan'
'Li, Liang'
'Wang, Huaiqiu'
'Li, Lingchao'
'Ge, Min'
'Wang, Yihong'

_publ_section_title
;
 Design and process study of chiral separation of (2S,4S)-1-(tert-butoxy
 carbonyl)-4-(methoxymethyl) pyrrolidine-2-carboxylic acid for green
 manufacturing
;
_journal_issue 5
_journal_name_full 'Green Chemistry'
_journal_page_first 2673
_journal_page_last 2683
_journal_paper_doi 10.1039/D3GC04435A
_journal_volume 26
_journal_year 2024
_chemical_absolute_configuration rmad
_chemical_formula_moiety 'C12 H21 N O5, H2 O'
_chemical_formula_sum 'C12 H23 N O6'
_chemical_formula_weight 277.31
_space_group_crystal_system triclinic
_space_group_IT_number 1
_space_group_name_Hall 'P 1'
_space_group_name_H-M_alt 'P 1'
_atom_sites_solution_hydrogens mixed
_atom_sites_solution_primary dual
_audit_creation_date 2021-05-23
_audit_creation_method
;
Olex2 1.2
(compiled 2018.05.29 svn.r3508 for OlexSys, GUI svn.r5506)
;
_audit_update_record
;
2023-06-26 deposited with the CCDC.	2024-01-02 downloaded from the CCDC.
;
_cell_angle_alpha 71.6660(10)
_cell_angle_beta 86.2690(10)
_cell_angle_gamma 86.1690(10)
_cell_formula_units_Z 1
_cell_length_a 5.8953(2)
_cell_length_b 7.8109(2)
_cell_length_c 8.5294(2)
_cell_measurement_reflns_used 7688
_cell_measurement_temperature 170
_cell_measurement_theta_max 79.974
_cell_measurement_theta_min 9.539
_cell_volume 371.586(18)
_computing_cell_refinement 'SAINT V8.40A (?, 2016)'
_computing_data_reduction 'SAINT V8.40A (?, 2016)'
_computing_molecular_graphics 'Olex2 (Dolomanov et al., 2009)'
_computing_publication_material 'Olex2 (Dolomanov et al., 2009)'
_computing_structure_refinement 'ShelXL (Sheldrick, 2015)'
_computing_structure_solution 'ShelXT (Sheldrick, 2015)'
_diffrn_ambient_temperature 170.0
_diffrn_measured_fraction_theta_full 0.965
_diffrn_measured_fraction_theta_max 0.965
_diffrn_measurement_device_type 'Bruker D8 VENTURE'
_diffrn_measurement_method '\f and \w scans'
_diffrn_radiation_type CuK\a
_diffrn_radiation_wavelength 1.54178
_diffrn_reflns_av_R_equivalents 0.0294
_diffrn_reflns_av_unetI/netI 0.0302
_diffrn_reflns_Laue_measured_fraction_full 0.965
_diffrn_reflns_Laue_measured_fraction_max 0.965
_diffrn_reflns_limit_h_max 7
_diffrn_reflns_limit_h_min -7
_diffrn_reflns_limit_k_max 9
_diffrn_reflns_limit_k_min -9
_diffrn_reflns_limit_l_max 10
_diffrn_reflns_limit_l_min -10
_diffrn_reflns_number 7140
_diffrn_reflns_point_group_measured_fraction_full 0.903
_diffrn_reflns_point_group_measured_fraction_max 0.903
_diffrn_reflns_theta_full 66.577
_diffrn_reflns_theta_max 66.577
_diffrn_reflns_theta_min 9.539
_diffrn_standards_number 0
_exptl_absorpt_coefficient_mu 0.832
_exptl_absorpt_correction_T_max 0.7543
_exptl_absorpt_correction_T_min 0.6957
_exptl_absorpt_correction_type multi-scan
_exptl_absorpt_process_details
'SADABS-2016/2 (Bruker,2016/2) was used for absorption correction. wR2(int) was 0.0935 before and 0.0512 after correction. The Ratio of minimum to maximum transmission is 0.9223. The \l/2 correction factor is Not present.'
_exptl_crystal_colour colourless
_exptl_crystal_colour_primary colourless
_exptl_crystal_density_diffrn 1.239
_exptl_crystal_description needle
_exptl_crystal_F_000 150
_exptl_crystal_size_max 0.12
_exptl_crystal_size_mid 0.03
_exptl_crystal_size_min 0.02
_refine_diff_density_max 0.149
_refine_diff_density_min -0.107
_refine_diff_density_rms 0.027
_refine_ls_abs_structure_details
;
 Flack x determined using 1084 quotients [(I+)-(I-)]/[(I+)+(I-)]
 (Parsons, Flack and Wagner, Acta Cryst. B69 (2013) 249-259).
;
_refine_ls_abs_structure_Flack 0.16(5)
_refine_ls_extinction_method none
_refine_ls_goodness_of_fit_ref 1.089
_refine_ls_hydrogen_treatment constr
_refine_ls_matrix_type full
_refine_ls_number_parameters 180
_refine_ls_number_reflns 2362
_refine_ls_number_restraints 3
_refine_ls_restrained_S_all 1.088
_refine_ls_R_factor_all 0.0244
_refine_ls_R_factor_gt 0.0243
_refine_ls_shift/su_max 0.000
_refine_ls_shift/su_mean 0.000
_refine_ls_structure_factor_coef Fsqd
_refine_ls_weighting_details 'w=1/[\s^2^(Fo^2^)+(0.0243P)^2^+0.0464P] where P=(Fo^2^+2Fc^2^)/3'
_refine_ls_weighting_scheme calc
_refine_ls_wR_factor_gt 0.0619
_refine_ls_wR_factor_ref 0.0619
_reflns_Friedel_coverage 0.872
_reflns_Friedel_fraction_full 0.841
_reflns_Friedel_fraction_max 0.841
_reflns_number_gt 2355
_reflns_number_total 2362
_reflns_threshold_expression 'I > 2\s(I)'
_cod_data_source_file d3gc04435a3.cif
_cod_data_source_block GSW_TBMP_Monohydrate
_cod_depositor_comments 'Adding full bibliography for 7248016--7248017.cif.'
_cod_database_code 7248017
_shelx_shelxl_version_number 2018/3
_shelx_space_group_comment
;
The symmetry employed for this shelxl refinement is uniquely defined
by the following loop, which should always be used as a source of
symmetry information in preference to the above space-group names.
They are only intended as comments.
;
_shelx_estimated_absorpt_t_max 0.984
_shelx_estimated_absorpt_t_min 0.907
_olex2_refinement_description
;
1. Fixed Uiso
 At 1.2 times of:
  All C(H) groups, All C(H,H) groups
 At 1.5 times of:
  All C(H,H,H) groups, All O(H) groups, All O(H,H) groups
2.a Free rotating group:
 O1(H1A,H1B)
2.b Ternary CH refined with riding coordinates:
 C1(H1), C3(H3)
2.c Secondary CH2 refined with riding coordinates:
 C4(H4A,H4B), C2(H2A,H2B), C5(H5A,H5B)
2.d Idealised Me refined as rotating group:
 C11(H11A,H11B,H11C), C9(H9A,H9B,H9C), C10(H10A,H10B,H10C), C6(H6A,H6B,H6C)
2.e Idealised tetrahedral OH refined as rotating group:
 O2(H2)
;
_olex2_submission_special_instructions 'No special instructions were received'

loop_
_space_group_symop_operation_xyz
'x, y, z'

loop_
_atom_site_label
_atom_site_type_symbol
_atom_site_fract_x
_atom_site_fract_y
_atom_site_fract_z
_atom_site_U_iso_or_equiv
_atom_site_adp_type
_atom_site_occupancy
_atom_site_site_symmetry_order
_atom_site_calc_flag
_atom_site_refinement_flags_posn
_atom_site_refinement_flags_adp
_atom_site_refinement_flags_occupancy
_atom_site_disorder_assembly
_atom_site_disorder_group
O2 O 0.6096(2) 0.66511(17) 0.47751(17) 0.0291(3) Uani 1 1 d . . . . .
H2 H 0.667868 0.761946 0.472786 0.044 Uiso 1 1 calc GR . . . .
O4 O 0.5418(2) 0.55002(16) 0.17862(15) 0.0284(3) Uani 1 1 d . . . . .
O5 O 0.6957(2) 0.26483(17) 0.28851(16) 0.0339(3) Uani 1 1 d . . . . .
O1 O 0.8319(2) 0.92911(17) 0.49036(17) 0.0305(3) Uani 1 1 d . . . . .
H1A H 0.976154 0.909049 0.470516 0.046 Uiso 1 1 d G . . . .
H1B H 0.791296 1.039491 0.434351 0.046 Uiso 1 1 d G . . . .
O3 O 0.2898(2) 0.83734(17) 0.44724(18) 0.0323(3) Uani 1 1 d . . . . .
O6 O 0.2166(3) 0.17159(19) 0.91079(17) 0.0400(4) Uani 1 1 d . . . . .
N1 N 0.4198(3) 0.38412(19) 0.42698(18) 0.0243(3) Uani 1 1 d . . . . .
C7 C 0.3928(3) 0.6951(2) 0.4543(2) 0.0206(3) Uani 1 1 d . . . . .
C12 C 0.5639(3) 0.3900(2) 0.2972(2) 0.0244(4) Uani 1 1 d . . . . .
C4 C 0.3854(3) 0.2183(2) 0.5657(2) 0.0261(4) Uani 1 1 d . . . . .
H4A H 0.493606 0.205169 0.653218 0.031 Uiso 1 1 calc R . . . .
H4B H 0.401582 0.110002 0.528454 0.031 Uiso 1 1 calc R . . . .
C2 C 0.1268(3) 0.4520(2) 0.6031(2) 0.0249(4) Uani 1 1 d . . . . .
H2A H 0.190633 0.476852 0.697887 0.030 Uiso 1 1 calc R . . . .
H2B H -0.032788 0.500727 0.592327 0.030 Uiso 1 1 calc R . . . .
C1 C 0.2700(3) 0.5352(2) 0.4425(2) 0.0211(4) Uani 1 1 d . . . . .
H1 H 0.168071 0.576083 0.347088 0.025 Uiso 1 1 calc R . . . .
C8 C 0.6724(3) 0.5850(2) 0.0188(2) 0.0270(4) Uani 1 1 d . . . . .
C5 C 0.0785(4) 0.1315(3) 0.7992(3) 0.0304(4) Uani 1 1 d . . . . .
H5A H -0.083911 0.154613 0.827051 0.037 Uiso 1 1 calc R . . . .
H5B H 0.102252 0.002578 0.806584 0.037 Uiso 1 1 calc R . . . .
C3 C 0.1411(3) 0.2495(2) 0.6255(2) 0.0253(4) Uani 1 1 d . . . . .
H3 H 0.035890 0.226172 0.548010 0.030 Uiso 1 1 calc R . . . .
C11 C 0.5865(4) 0.7746(3) -0.0759(3) 0.0400(5) Uani 1 1 d . . . . .
H11A H 0.424090 0.774316 -0.093930 0.060 Uiso 1 1 calc GR . . . .
H11B H 0.670907 0.815638 -0.182781 0.060 Uiso 1 1 calc GR . . . .
H11C H 0.609121 0.856197 -0.011987 0.060 Uiso 1 1 calc GR . . . .
C9 C 0.6114(4) 0.4513(3) -0.0660(3) 0.0391(5) Uani 1 1 d . . . . .
H9A H 0.671776 0.330316 -0.004931 0.059 Uiso 1 1 calc GR . . . .
H9B H 0.677517 0.486668 -0.179311 0.059 Uiso 1 1 calc GR . . . .
H9C H 0.445500 0.450549 -0.068371 0.059 Uiso 1 1 calc GR . . . .
C10 C 0.9245(4) 0.5798(3) 0.0436(3) 0.0409(5) Uani 1 1 d . . . . .
H10A H 0.953093 0.659230 0.108359 0.061 Uiso 1 1 calc GR . . . .
H10B H 1.006661 0.620743 -0.064182 0.061 Uiso 1 1 calc GR . . . .
H10C H 0.977177 0.455894 0.102824 0.061 Uiso 1 1 calc GR . . . .
C6 C 0.1658(5) 0.0712(3) 1.0777(3) 0.0502(7) Uani 1 1 d . . . . .
H6A H 0.183752 -0.058141 1.090797 0.075 Uiso 1 1 calc GR . . . .
H6B H 0.008678 0.101038 1.108597 0.075 Uiso 1 1 calc GR . . . .
H6C H 0.269927 0.101207 1.149085 0.075 Uiso 1 1 calc GR . . . .

loop_
_atom_site_aniso_label
_atom_site_aniso_U_11
_atom_site_aniso_U_22
_atom_site_aniso_U_33
_atom_site_aniso_U_23
_atom_site_aniso_U_13
_atom_site_aniso_U_12
O2 0.0226(6) 0.0231(6) 0.0423(8) -0.0112(5) -0.0060(5) 0.0022(5)
O4 0.0370(7) 0.0238(6) 0.0201(6) -0.0035(5) 0.0062(5) 0.0042(5)
O5 0.0433(8) 0.0246(7) 0.0296(7) -0.0060(5) 0.0076(6) 0.0077(6)
O1 0.0251(7) 0.0239(6) 0.0396(8) -0.0057(5) -0.0012(6) -0.0005(5)
O3 0.0259(7) 0.0203(6) 0.0506(9) -0.0118(6) -0.0020(6) 0.0042(5)
O6 0.0594(10) 0.0348(7) 0.0215(7) -0.0014(6) 0.0013(6) -0.0121(7)
N1 0.0331(8) 0.0161(7) 0.0220(7) -0.0051(6) 0.0037(6) 0.0019(6)
C7 0.0228(8) 0.0191(8) 0.0170(8) -0.0023(6) -0.0003(7) 0.0024(6)
C12 0.0303(9) 0.0212(9) 0.0219(9) -0.0074(7) 0.0009(7) -0.0004(7)
C4 0.0351(10) 0.0168(8) 0.0229(9) -0.0028(7) 0.0040(8) 0.0007(7)
C2 0.0236(9) 0.0212(9) 0.0268(9) -0.0044(7) 0.0031(7) 0.0008(7)
C1 0.0235(8) 0.0190(8) 0.0194(8) -0.0046(6) -0.0017(7) 0.0027(7)
C8 0.0270(10) 0.0313(10) 0.0203(9) -0.0053(7) 0.0039(7) -0.0018(7)
C5 0.0336(10) 0.0222(9) 0.0327(10) -0.0052(8) 0.0054(8) -0.0055(7)
C3 0.0276(9) 0.0214(8) 0.0275(9) -0.0074(7) -0.0021(7) -0.0048(7)
C11 0.0426(12) 0.0376(12) 0.0283(10) 0.0037(8) 0.0057(9) 0.0030(9)
C9 0.0423(11) 0.0493(12) 0.0284(10) -0.0161(9) 0.0017(9) -0.0049(9)
C10 0.0319(11) 0.0450(12) 0.0406(12) -0.0048(10) -0.0019(9) -0.0067(9)
C6 0.0827(19) 0.0354(11) 0.0239(11) -0.0003(9) 0.0106(11) 0.0027(11)

loop_
_atom_type_symbol
_atom_type_description
_atom_type_scat_dispersion_real
_atom_type_scat_dispersion_imag
_atom_type_scat_source
C C 0.0181 0.0091 'International Tables Vol C Tables 4.2.6.8 and 6.1.1.4'
H H 0.0000 0.0000 'International Tables Vol C Tables 4.2.6.8 and 6.1.1.4'
N N 0.0311 0.0180 'International Tables Vol C Tables 4.2.6.8 and 6.1.1.4'
O O 0.0492 0.0322 'International Tables Vol C Tables 4.2.6.8 and 6.1.1.4'

loop_
_geom_angle_atom_site_label_1
_geom_angle_atom_site_label_2
_geom_angle_atom_site_label_3
_geom_angle
_geom_angle_site_symmetry_1
_geom_angle_site_symmetry_3
_geom_angle_publ_flag
C7 O2 H2 109.5 . . ?
C12 O4 C8 120.93(13) . . ?
H1A O1 H1B 109.5 . . ?
C5 O6 C6 112.97(18) . . ?
C12 N1 C4 122.80(14) . . ?
C12 N1 C1 124.73(14) . . ?
C1 N1 C4 112.36(14) . . ?
O2 C7 C1 115.05(14) . . ?
O3 C7 O2 123.96(16) . . ?
O3 C7 C1 120.95(16) . . ?
O5 C12 O4 125.02(16) . . ?
O5 C12 N1 124.16(16) . . ?
N1 C12 O4 110.82(14) . . ?
N1 C4 H4A 111.4 . . ?
N1 C4 H4B 111.4 . . ?
N1 C4 C3 102.02(14) . . ?
H4A C4 H4B 109.2 . . ?
C3 C4 H4A 111.4 . . ?
C3 C4 H4B 111.4 . . ?
H2A C2 H2B 108.9 . . ?
C1 C2 H2A 110.9 . . ?
C1 C2 H2B 110.9 . . ?
C3 C2 H2A 110.9 . . ?
C3 C2 H2B 110.9 . . ?
C3 C2 C1 104.26(13) . . ?
N1 C1 C7 114.54(14) . . ?
N1 C1 C2 103.55(13) . . ?
N1 C1 H1 109.4 . . ?
C7 C1 C2 110.27(14) . . ?
C7 C1 H1 109.4 . . ?
C2 C1 H1 109.4 . . ?
O4 C8 C11 102.43(14) . . ?
O4 C8 C9 109.40(15) . . ?
O4 C8 C10 110.55(15) . . ?
C9 C8 C11 110.61(17) . . ?
C10 C8 C11 110.73(17) . . ?
C10 C8 C9 112.65(17) . . ?
O6 C5 H5A 109.9 . . ?
O6 C5 H5B 109.9 . . ?
O6 C5 C3 108.79(15) . . ?
H5A C5 H5B 108.3 . . ?
C3 C5 H5A 109.9 . . ?
C3 C5 H5B 109.9 . . ?
C4 C3 C2 102.62(14) . . ?
C4 C3 H3 108.3 . . ?
C2 C3 H3 108.3 . . ?
C5 C3 C4 114.54(16) . . ?
C5 C3 C2 114.35(16) . . ?
C5 C3 H3 108.3 . . ?
C8 C11 H11A 109.5 . . ?
C8 C11 H11B 109.5 . . ?
C8 C11 H11C 109.5 . . ?
H11A C11 H11B 109.5 . . ?
H11A C11 H11C 109.5 . . ?
H11B C11 H11C 109.5 . . ?
C8 C9 H9A 109.5 . . ?
C8 C9 H9B 109.5 . . ?
C8 C9 H9C 109.5 . . ?
H9A C9 H9B 109.5 . . ?
H9A C9 H9C 109.5 . . ?
H9B C9 H9C 109.5 . . ?
C8 C10 H10A 109.5 . . ?
C8 C10 H10B 109.5 . . ?
C8 C10 H10C 109.5 . . ?
H10A C10 H10B 109.5 . . ?
H10A C10 H10C 109.5 . . ?
H10B C10 H10C 109.5 . . ?
O6 C6 H6A 109.5 . . ?
O6 C6 H6B 109.5 . . ?
O6 C6 H6C 109.5 . . ?
H6A C6 H6B 109.5 . . ?
H6A C6 H6C 109.5 . . ?
H6B C6 H6C 109.5 . . ?

loop_
_geom_bond_atom_site_label_1
_geom_bond_atom_site_label_2
_geom_bond_distance
_geom_bond_site_symmetry_2
_geom_bond_publ_flag
O2 H2 0.8400 . ?
O2 C7 1.300(2) . ?
O4 C12 1.342(2) . ?
O4 C8 1.478(2) . ?
O5 C12 1.225(2) . ?
O1 H1A 0.8699 . ?
O1 H1B 0.8700 . ?
O3 C7 1.216(2) . ?
O6 C5 1.411(3) . ?
O6 C6 1.416(3) . ?
N1 C12 1.342(2) . ?
N1 C4 1.469(2) . ?
N1 C1 1.461(2) . ?
C7 C1 1.518(2) . ?
C4 H4A 0.9900 . ?
C4 H4B 0.9900 . ?
C4 C3 1.526(3) . ?
C2 H2A 0.9900 . ?
C2 H2B 0.9900 . ?
C2 C1 1.541(2) . ?
C2 C3 1.530(2) . ?
C1 H1 1.0000 . ?
C8 C11 1.517(3) . ?
C8 C9 1.517(3) . ?
C8 C10 1.511(3) . ?
C5 H5A 0.9900 . ?
C5 H5B 0.9900 . ?
C5 C3 1.515(3) . ?
C3 H3 1.0000 . ?
C11 H11A 0.9800 . ?
C11 H11B 0.9800 . ?
C11 H11C 0.9800 . ?
C9 H9A 0.9800 . ?
C9 H9B 0.9800 . ?
C9 H9C 0.9800 . ?
C10 H10A 0.9800 . ?
C10 H10B 0.9800 . ?
C10 H10C 0.9800 . ?
C6 H6A 0.9800 . ?
C6 H6B 0.9800 . ?
C6 H6C 0.9800 . ?
